data_7048816
loop_
_publ_author_name
'Sch\"afer, Pascal M'
'McKeown, Paul'
'Fuchs, Martin'
'Rittinghaus, Ruth D.'
'Hermann, Alina'
'Henkel, Johanna'
'Seidel, Sebastian'
'Roitzheim, Christoph'
'Ksiazkiewicz, Agnieszka N.'
'Hoffmann, Alexander'
'Pich, Andrij'
'Jones, Matthew D.'
'Herres-Pawlis, Sonja'

_publ_section_title
;
 Tuning a robust system: N,O zinc guanidine catalysts for the ROP of
 lactide.
;
_journal_issue 18
_journal_name_full 'Dalton transactions (Cambridge, England : 2003)'
_journal_page_first 6071
_journal_page_last 6082
_journal_paper_doi 10.1039/c8dt04938f
_journal_volume 48
_journal_year 2019
_chemical_formula_moiety 'C14 H21 Cl2 N3 O2 Zn'
_chemical_formula_sum 'C14 H21 Cl2 N3 O2 Zn'
_chemical_formula_weight 399.61
_space_group_IT_number 14
_space_group_name_Hall '-P 2yn'
_space_group_name_H-M_alt 'P 1 21/n 1'
_symmetry_cell_setting monoclinic
_symmetry_space_group_name_Hall '-P 2yn'
_symmetry_space_group_name_H-M 'P 1 21/n 1'
_atom_sites_solution_hydrogens geom
_atom_sites_solution_primary direct
_atom_sites_solution_secondary difmap
_audit_creation_method SHELXL-97
_audit_update_record
;
2018-11-22 deposited with the CCDC.
2019-01-29 downloaded from the CCDC.
;
_cell_angle_alpha 90.00
_cell_angle_beta 104.9170(10)
_cell_angle_gamma 90.00
_cell_formula_units_Z 4
_cell_length_a 9.5828(4)
_cell_length_b 16.0067(7)
_cell_length_c 11.7969(5)
_cell_measurement_reflns_used 8247
_cell_measurement_temperature 100(2)
_cell_measurement_theta_max 30.38
_cell_measurement_theta_min 2.19
_cell_volume 1748.53(13)
_computing_cell_refinement 'Bruker SAINT'
_computing_data_collection 'Bruker APEX'
_computing_data_reduction 'Bruker SAINT'
_computing_molecular_graphics 'Bruker SHELXTL'
_computing_publication_material 'Bruker SHELXTL'
_computing_structure_refinement 'SHELXL-97 (Sheldrick, 1997)'
_computing_structure_solution 'SHELXS-97 (Sheldrick, 1990)'
_diffrn_ambient_temperature 100(2)
_diffrn_measured_fraction_theta_full 1.000
_diffrn_measured_fraction_theta_max 0.947
_diffrn_measurement_device_type 'Bruker APEX CCD'
_diffrn_measurement_method '\w scans'
_diffrn_radiation_monochromator 'multilayer optics'
_diffrn_radiation_source microsource
_diffrn_radiation_type MoK\a
_diffrn_radiation_wavelength 0.71073
_diffrn_reflns_av_R_equivalents 0.0307
_diffrn_reflns_av_sigmaI/netI 0.0244
_diffrn_reflns_limit_h_max 13
_diffrn_reflns_limit_h_min -13
_diffrn_reflns_limit_k_max 22
_diffrn_reflns_limit_k_min -23
_diffrn_reflns_limit_l_max 16
_diffrn_reflns_limit_l_min -17
_diffrn_reflns_number 26572
_diffrn_reflns_theta_full 25.00
_diffrn_reflns_theta_max 30.99
_diffrn_reflns_theta_min 2.19
_exptl_absorpt_coefficient_mu 1.719
_exptl_absorpt_correction_T_max 0.7472
_exptl_absorpt_correction_T_min 0.6932
_exptl_absorpt_correction_type multi-scan
_exptl_absorpt_process_details 'SADABS-2008/1 - Bruker AXS area detector scaling and absorption correction'
_exptl_crystal_colour colourless
_exptl_crystal_density_diffrn 1.518
_exptl_crystal_density_meas ?
_exptl_crystal_density_method 'not measured'
_exptl_crystal_description block
_exptl_crystal_F_000 824
_exptl_crystal_size_max 0.23
_exptl_crystal_size_mid 0.22
_exptl_crystal_size_min 0.18
_refine_diff_density_max 0.468
_refine_diff_density_min -0.257
_refine_diff_density_rms 0.067
_refine_ls_extinction_method none
_refine_ls_goodness_of_fit_ref 1.047
_refine_ls_hydrogen_treatment constr
_refine_ls_matrix_type full
_refine_ls_number_parameters 205
_refine_ls_number_reflns 5265
_refine_ls_number_restraints 0
_refine_ls_restrained_S_all 1.047
_refine_ls_R_factor_all 0.0313
_refine_ls_R_factor_gt 0.0261
_refine_ls_shift/su_max 0.001
_refine_ls_shift/su_mean 0.000
_refine_ls_structure_factor_coef Fsqd
_refine_ls_weighting_details 'calc w=1/[\s^2^(Fo^2^)+(0.0375P)^2^+0.2927P] where P=(Fo^2^+2Fc^2^)/3'
_refine_ls_weighting_scheme calc
_refine_ls_wR_factor_gt 0.0658
_refine_ls_wR_factor_ref 0.0678
_reflns_number_gt 4671
_reflns_number_total 5265
_reflns_threshold_expression >2sigma(I)
_cod_data_source_file c8dt04938f2.cif
_cod_data_source_block C3
_cod_depositor_comments
;
The following automatic conversions were performed:

'_exptl_crystal_density_meas' value 'not measured' was changed to '?'
- the value is perceived as not measured.

Automatic conversion script
Id: cif_fix_values 4973 2017-02-22 13:04:09Z antanas 

 Adding full bibliography for 7048814--7048817.cif.
;
_cod_original_sg_symbol_H-M P2(1)/n
_cod_database_code 7048816

loop_
_symmetry_equiv_pos_as_xyz
'x, y, z'
'-x+1/2, y+1/2, -z+1/2'
'-x, -y, -z'
'x-1/2, -y-1/2, z-1/2'

loop_
_atom_site_label
_atom_site_type_symbol
_atom_site_fract_x
_atom_site_fract_y
_atom_site_fract_z
_atom_site_U_iso_or_equiv
_atom_site_adp_type
_atom_site_occupancy
_atom_site_symmetry_multiplicity
_atom_site_calc_flag
_atom_site_refinement_flags
Zn1 Zn 0.177750(16) 0.219838(9) 0.882559(12) 0.01452(5) Uani 1 1 d .
Cl1 Cl 0.03482(4) 0.11616(2) 0.90654(3) 0.02020(7) Uani 1 1 d .
O1 O 0.18056(11) 0.29949(6) 1.02068(8) 0.0191(2) Uani 1 1 d .
N1 N 0.17519(12) 0.41993(6) 0.67345(9) 0.0145(2) Uani 1 1 d .
C1 C 0.14878(13) 0.33857(8) 0.69056(10) 0.0132(2) Uani 1 1 d .
Cl2 Cl 0.40144(3) 0.18978(2) 0.87734(3) 0.02045(7) Uani 1 1 d .
O2 O 0.06939(10) 0.38347(6) 1.11881(8) 0.01728(19) Uani 1 1 d .
N2 N 0.18904(12) 0.28071(6) 0.62311(10) 0.0158(2) Uani 1 1 d .
C2 C 0.19104(15) 0.48083(8) 0.76812(12) 0.0195(3) Uani 1 1 d .
H2A H 0.2651 0.5218 0.7629 0.029 Uiso 1 1 calc R
H2B H 0.2199 0.4521 0.8439 0.029 Uiso 1 1 calc R
H2C H 0.0988 0.5095 0.7611 0.029 Uiso 1 1 calc R
N3 N 0.08978(11) 0.31327(7) 0.77650(9) 0.0137(2) Uani 1 1 d .
C3 C 0.18044(15) 0.45386(8) 0.55944(12) 0.0196(3) Uani 1 1 d .
H3A H 0.1350 0.4144 0.4974 0.029 Uiso 1 1 calc R
H3B H 0.2813 0.4627 0.5583 0.029 Uiso 1 1 calc R
H3C H 0.1286 0.5072 0.5462 0.029 Uiso 1 1 calc R
C4 C 0.32051(17) 0.28808(9) 0.58277(14) 0.0241(3) Uani 1 1 d .
H4A H 0.2948 0.2924 0.4970 0.036 Uiso 1 1 calc R
H4B H 0.3810 0.2386 0.6072 0.036 Uiso 1 1 calc R
H4C H 0.3738 0.3381 0.6171 0.036 Uiso 1 1 calc R
C5 C 0.11826(17) 0.19947(8) 0.60343(12) 0.0208(3) Uani 1 1 d .
H5A H 0.0248 0.2026 0.6227 0.031 Uiso 1 1 calc R
H5B H 0.1792 0.1576 0.6534 0.031 Uiso 1 1 calc R
H5C H 0.1032 0.1836 0.5209 0.031 Uiso 1 1 calc R
C6 C -0.02519(13) 0.35810(8) 0.80069(11) 0.0136(2) Uani 1 1 d .
C7 C -0.14010(14) 0.38533(8) 0.70756(11) 0.0159(2) Uani 1 1 d .
H7 H -0.1342 0.3775 0.6291 0.019 Uiso 1 1 calc R
C8 C -0.26124(15) 0.42322(9) 0.72776(12) 0.0191(3) Uani 1 1 d .
H8 H -0.3372 0.4404 0.6630 0.023 Uiso 1 1 calc R
C9 C -0.27380(14) 0.43664(9) 0.84234(12) 0.0191(3) Uani 1 1 d .
C13 C -0.15929(14) 0.41233(8) 0.93446(11) 0.0163(2) Uani 1 1 d .
H13 H -0.1646 0.4225 1.0126 0.020 Uiso 1 1 calc R
C14 C -0.03530(13) 0.37304(8) 0.91627(11) 0.0136(2) Uani 1 1 d .
C15 C -0.40872(17) 0.47439(11) 0.86376(14) 0.0300(3) Uani 1 1 d .
H15A H -0.4458 0.5175 0.8048 0.045 Uiso 1 1 calc R
H15B H -0.3863 0.4994 0.9422 0.045 Uiso 1 1 calc R
H15C H -0.4819 0.4307 0.8583 0.045 Uiso 1 1 calc R
C16 C 0.08064(13) 0.34817(8) 1.02006(11) 0.0138(2) Uani 1 1 d .
C17 C 0.17569(15) 0.35750(10) 1.22503(11) 0.0222(3) Uani 1 1 d .
H17A H 0.1671 0.2972 1.2364 0.033 Uiso 1 1 calc R
H17B H 0.1585 0.3875 1.2926 0.033 Uiso 1 1 calc R
H17C H 0.2729 0.3703 1.2176 0.033 Uiso 1 1 calc R

loop_
_atom_site_aniso_label
_atom_site_aniso_U_11
_atom_site_aniso_U_22
_atom_site_aniso_U_33
_atom_site_aniso_U_23
_atom_site_aniso_U_13
_atom_site_aniso_U_12
Zn1 0.01607(9) 0.01334(8) 0.01322(8) 0.00059(5) 0.00209(6) 0.00378(5)
Cl1 0.01944(16) 0.01901(15) 0.02157(15) 0.00249(12) 0.00420(12) 0.00026(11)
O1 0.0194(5) 0.0214(5) 0.0143(4) -0.0021(4) 0.0003(4) 0.0056(4)
N1 0.0161(5) 0.0114(5) 0.0162(5) -0.0012(4) 0.0046(4) -0.0003(4)
C1 0.0129(5) 0.0129(5) 0.0124(5) -0.0006(4) 0.0007(4) 0.0018(4)
Cl2 0.01545(15) 0.02186(16) 0.02251(16) -0.00202(12) 0.00213(12) 0.00443(12)
O2 0.0175(5) 0.0219(5) 0.0121(4) -0.0023(3) 0.0031(3) 0.0007(4)
N2 0.0192(5) 0.0137(5) 0.0157(5) -0.0012(4) 0.0069(4) 0.0020(4)
C2 0.0187(6) 0.0164(6) 0.0231(6) -0.0064(5) 0.0050(5) -0.0014(5)
N3 0.0153(5) 0.0131(5) 0.0129(5) 0.0012(4) 0.0038(4) 0.0033(4)
C3 0.0224(7) 0.0166(6) 0.0199(6) 0.0025(5) 0.0056(5) -0.0024(5)
C4 0.0259(8) 0.0244(7) 0.0271(7) 0.0010(6) 0.0158(6) 0.0067(5)
C5 0.0311(8) 0.0121(6) 0.0180(6) -0.0021(5) 0.0043(5) 0.0018(5)
C6 0.0145(6) 0.0121(5) 0.0143(5) 0.0003(4) 0.0037(4) 0.0004(4)
C7 0.0155(6) 0.0183(6) 0.0134(5) 0.0021(4) 0.0026(5) 0.0014(5)
C8 0.0157(6) 0.0222(6) 0.0189(6) 0.0052(5) 0.0036(5) 0.0022(5)
C9 0.0154(6) 0.0213(6) 0.0225(6) 0.0058(5) 0.0082(5) 0.0038(5)
C13 0.0178(6) 0.0164(6) 0.0163(6) 0.0020(5) 0.0073(5) 0.0013(5)
C14 0.0143(6) 0.0125(5) 0.0139(5) 0.0014(4) 0.0036(4) 0.0001(4)
C15 0.0224(7) 0.0415(9) 0.0302(8) 0.0121(7) 0.0143(6) 0.0147(7)
C16 0.0154(6) 0.0129(5) 0.0133(5) -0.0001(4) 0.0040(4) -0.0021(4)
C17 0.0219(7) 0.0307(7) 0.0117(6) -0.0009(5) 0.0000(5) 0.0008(6)

loop_
_atom_type_symbol
_atom_type_description
_atom_type_scat_dispersion_real
_atom_type_scat_dispersion_imag
_atom_type_scat_source
C C 0.0033 0.0016 'International Tables Vol C Tables 4.2.6.8 and 6.1.1.4'
H H 0.0000 0.0000 'International Tables Vol C Tables 4.2.6.8 and 6.1.1.4'
N N 0.0061 0.0033 'International Tables Vol C Tables 4.2.6.8 and 6.1.1.4'
O O 0.0106 0.0060 'International Tables Vol C Tables 4.2.6.8 and 6.1.1.4'
Cl Cl 0.1484 0.1585 'International Tables Vol C Tables 4.2.6.8 and 6.1.1.4'
Zn Zn 0.2839 1.4301 'International Tables Vol C Tables 4.2.6.8 and 6.1.1.4'

loop_
_geom_angle_atom_site_label_1
_geom_angle_atom_site_label_2
_geom_angle_atom_site_label_3
_geom_angle
N3 Zn1 O1 87.11(4)
N3 Zn1 Cl2 113.70(3)
O1 Zn1 Cl2 109.90(3)
N3 Zn1 Cl1 117.83(3)
O1 Zn1 Cl1 104.17(3)
Cl2 Zn1 Cl1 118.407(14)
C16 O1 Zn1 122.24(8)
C1 N1 C2 121.03(11)
C1 N1 C3 123.15(11)
C2 N1 C3 115.70(10)
N2 C1 N3 118.73(11)
N2 C1 N1 118.90(11)
N3 C1 N1 122.29(11)
C16 O2 C17 115.95(10)
C1 N2 C5 121.18(11)
C1 N2 C4 122.77(12)
C5 N2 C4 115.15(11)
N1 C2 H2A 109.5
N1 C2 H2B 109.5
H2A C2 H2B 109.5
N1 C2 H2C 109.5
H2A C2 H2C 109.5
H2B C2 H2C 109.5
C1 N3 C6 120.24(10)
C1 N3 Zn1 120.51(8)
C6 N3 Zn1 118.89(8)
N1 C3 H3A 109.5
N1 C3 H3B 109.5
H3A C3 H3B 109.5
N1 C3 H3C 109.5
H3A C3 H3C 109.5
H3B C3 H3C 109.5
N2 C4 H4A 109.5
N2 C4 H4B 109.5
H4A C4 H4B 109.5
N2 C4 H4C 109.5
H4A C4 H4C 109.5
H4B C4 H4C 109.5
N2 C5 H5A 109.5
N2 C5 H5B 109.5
H5A C5 H5B 109.5
N2 C5 H5C 109.5
H5A C5 H5C 109.5
H5B C5 H5C 109.5
N3 C6 C7 119.73(11)
N3 C6 C14 122.36(11)
C7 C6 C14 117.79(11)
C8 C7 C6 121.54(12)
C8 C7 H7 119.2
C6 C7 H7 119.2
C7 C8 C9 121.09(12)
C7 C8 H8 119.5
C9 C8 H8 119.5
C13 C9 C8 117.70(12)
C13 C9 C15 121.43(12)
C8 C9 C15 120.86(12)
C9 C13 C14 122.30(12)
C9 C13 H13 118.9
C14 C13 H13 118.9
C13 C14 C6 119.53(11)
C13 C14 C16 118.49(11)
C6 C14 C16 121.98(11)
C9 C15 H15A 109.5
C9 C15 H15B 109.5
H15A C15 H15B 109.5
C9 C15 H15C 109.5
H15A C15 H15C 109.5
H15B C15 H15C 109.5
O1 C16 O2 120.24(11)
O1 C16 C14 126.23(11)
O2 C16 C14 113.53(11)
O2 C17 H17A 109.5
O2 C17 H17B 109.5
H17A C17 H17B 109.5
O2 C17 H17C 109.5
H17A C17 H17C 109.5
H17B C17 H17C 109.5

loop_
_geom_bond_atom_site_label_1
_geom_bond_atom_site_label_2
_geom_bond_distance
Zn1 N3 1.9924(10)
Zn1 O1 2.0636(9)
Zn1 Cl2 2.2132(4)
Zn1 Cl1 2.2157(4)
O1 C16 1.2331(16)
N1 C1 1.3518(16)
N1 C2 1.4605(16)
N1 C3 1.4632(16)
C1 N2 1.3408(15)
C1 N3 1.3440(16)
O2 C16 1.3238(15)
O2 C17 1.4572(16)
N2 C5 1.4572(17)
N2 C4 1.4616(18)
C2 H2A 0.9800
C2 H2B 0.9800
C2 H2C 0.9800
N3 C6 1.4044(16)
C3 H3A 0.9800
C3 H3B 0.9800
C3 H3C 0.9800
C4 H4A 0.9800
C4 H4B 0.9800
C4 H4C 0.9800
C5 H5A 0.9800
C5 H5B 0.9800
C5 H5C 0.9800
C6 C7 1.4094(17)
C6 C14 1.4120(17)
C7 C8 1.3837(18)
C7 H7 0.9500
C8 C9 1.4041(19)
C8 H8 0.9500
C9 C13 1.3865(19)
C9 C15 1.5063(18)
C13 C14 1.4087(17)
C13 H13 0.9500
C14 C16 1.4805(17)
C15 H15A 0.9800
C15 H15B 0.9800
C15 H15C 0.9800
C17 H17A 0.9800
C17 H17B 0.9800
C17 H17C 0.9800

loop_
_geom_torsion_atom_site_label_1
_geom_torsion_atom_site_label_2
_geom_torsion_atom_site_label_3
_geom_torsion_atom_site_label_4
_geom_torsion
N3 Zn1 O1 C16 39.33(10)
Cl2 Zn1 O1 C16 153.51(9)
Cl1 Zn1 O1 C16 -78.67(10)
C2 N1 C1 N2 -154.39(12)
C3 N1 C1 N2 29.70(18)
C2 N1 C1 N3 22.37(18)
C3 N1 C1 N3 -153.54(12)
N3 C1 N2 C5 27.35(18)
N1 C1 N2 C5 -155.77(12)
N3 C1 N2 C4 -141.23(13)
N1 C1 N2 C4 35.64(18)
N2 C1 N3 C6 -141.41(12)
N1 C1 N3 C6 41.83(18)
N2 C1 N3 Zn1 45.49(15)
N1 C1 N3 Zn1 -131.28(11)
O1 Zn1 N3 C1 126.56(10)
Cl2 Zn1 N3 C1 16.07(10)
Cl1 Zn1 N3 C1 -128.94(9)
O1 Zn1 N3 C6 -46.64(9)
Cl2 Zn1 N3 C6 -157.13(8)
Cl1 Zn1 N3 C6 57.86(10)
C1 N3 C6 C7 44.51(17)
Zn1 N3 C6 C7 -142.27(10)
C1 N3 C6 C14 -139.45(12)
Zn1 N3 C6 C14 33.77(16)
N3 C6 C7 C8 174.29(12)
C14 C6 C7 C8 -1.93(19)
C6 C7 C8 C9 0.5(2)
C7 C8 C9 C13 1.4(2)
C7 C8 C9 C15 -177.22(14)
C8 C9 C13 C14 -1.9(2)
C15 C9 C13 C14 176.69(13)
C9 C13 C14 C6 0.54(19)
C9 C13 C14 C16 -179.11(12)
N3 C6 C14 C13 -174.71(11)
C7 C6 C14 C13 1.40(18)
N3 C6 C14 C16 4.92(19)
C7 C6 C14 C16 -178.96(11)
Zn1 O1 C16 O2 163.98(8)
Zn1 O1 C16 C14 -15.72(18)
C17 O2 C16 O1 -3.23(17)
C17 O2 C16 C14 176.50(11)
C13 C14 C16 O1 164.57(13)
C6 C14 C16 O1 -15.1(2)
C13 C14 C16 O2 -15.14(16)
C6 C14 C16 O2 165.22(11)
